data_4337903
loop_
_publ_author_name
'Schwamm, Ryan J.'
'Day, Benjamin M.'
'Coles, Martyn P.'
'Fitchett, Christopher M.'

_publ_section_title
;
 Low-Coordinate Bismuth Cations.
;
_journal_issue 7
_journal_name_full 'Inorganic chemistry'
_journal_page_first 3778
_journal_paper_doi 10.1021/ic500113g
_journal_volume 53
_journal_year 2014
_chemical_formula_moiety 'C28 H45 Bi N2 Si'
_chemical_formula_sum 'C28 H45 Bi N2 Si'
_chemical_formula_weight 646.73
_chemical_name_systematic
;
 ?
;
_space_group_crystal_system trigonal
_space_group_IT_number 148
_space_group_name_Hall '-R 3'
_space_group_name_H-M_alt 'R -3'
_symmetry_space_group_name_Hall '-R 3'
_symmetry_space_group_name_H-M 'R -3 :H'
_atom_sites_solution_hydrogens geom
_atom_sites_solution_primary iterative
_audit_creation_date 2013-10-24
_audit_creation_method
;
Olex2 1.2
(compiled 2013.09.17 svn.r2790 for OlexSys, GUI svn.r4601)
;
_cell_angle_alpha 90
_cell_angle_beta 90
_cell_angle_gamma 120
_cell_formula_units_Z 9
_cell_length_a 28.7503(11)
_cell_length_b 28.7503(11)
_cell_length_c 9.8541(5)
_cell_measurement_reflns_used 11085
_cell_measurement_temperature 120.0(1)
_cell_measurement_theta_max 31.4430
_cell_measurement_theta_min 3.5770
_cell_volume 7053.9(5)
_computing_cell_refinement
;
CrysAlisPro, Agilent Technologies,
Version 1.171.36.28 (release 01-02-2013 CrysAlis171 .NET)
(compiled Feb  1 2013,16:14:44)
;
_computing_data_collection
;
CrysAlisPro, Agilent Technologies,
Version 1.171.36.28 (release 01-02-2013 CrysAlis171 .NET)
(compiled Feb  1 2013,16:14:44)
;
_computing_data_reduction
;
CrysAlisPro, Agilent Technologies,
Version 1.171.36.28 (release 01-02-2013 CrysAlis171 .NET)
(compiled Feb  1 2013,16:14:44)
;
_computing_molecular_graphics
;
O. V. Dolomanov, L. J. Bourhis, R. J. Gildea, J. A. K. Howard and H. Puschmann,
OLEX2: a complete structure solution, refinement and analysis program.
J. Appl. Cryst. (2009). 42, 339-341.
;
_computing_publication_material
;
O. V. Dolomanov, L. J. Bourhis, R. J. Gildea, J. A. K. Howard and H. Puschmann,
OLEX2: a complete structure solution, refinement and analysis program.
J. Appl. Cryst. (2009). 42, 339-341.
;
_computing_structure_refinement
'L.J. Bourhis, O.V. Dolomanov, R.J. Gildea, J.A.K. Howard, H. Puschmann, in preparation (2013)'
_computing_structure_solution
'L.J. Bourhis, O.V. Dolomanov, R.J. Gildea, J.A.K. Howard, H. Puschmann, in preparation (2013)'
_diffrn_ambient_temperature 120.0(1)
_diffrn_detector_area_resol_mean 5.3250
_diffrn_measured_fraction_theta_full 0.9992
_diffrn_measured_fraction_theta_max 0.7863
_diffrn_measurement_device_type 'SuperNova, Dual, Cu at zero, Atlas'
_diffrn_measurement_method '\w scans'
_diffrn_orient_matrix_UB_11 -0.0055573000
_diffrn_orient_matrix_UB_12 0.0188236000
_diffrn_orient_matrix_UB_13 -0.0317728000
_diffrn_orient_matrix_UB_21 -0.0255133000
_diffrn_orient_matrix_UB_22 -0.0212010000
_diffrn_orient_matrix_UB_23 -0.0202478000
_diffrn_orient_matrix_UB_31 -0.0113813000
_diffrn_orient_matrix_UB_32 0.0027396000
_diffrn_orient_matrix_UB_33 0.0613164000
_diffrn_radiation_monochromator mirror
_diffrn_radiation_type 'Mo K\a'
_diffrn_radiation_wavelength 0.7107
_diffrn_reflns_av_R_equivalents 0.0715
_diffrn_reflns_av_unetI/netI 0.0879
_diffrn_reflns_Laue_measured_fraction_full 0.998
_diffrn_reflns_Laue_measured_fraction_max 0.896
_diffrn_reflns_limit_h_max 43
_diffrn_reflns_limit_h_min -29
_diffrn_reflns_limit_k_max 43
_diffrn_reflns_limit_k_min -42
_diffrn_reflns_limit_l_max 14
_diffrn_reflns_limit_l_min -12
_diffrn_reflns_number 16452
_diffrn_reflns_point_group_measured_fraction_full 0.998
_diffrn_reflns_point_group_measured_fraction_max 0.896
_diffrn_reflns_theta_full 26.000
_diffrn_reflns_theta_max 33.11
_diffrn_reflns_theta_min 2.83
_diffrn_source 'SuperNova (Mo) X-ray Source'
_exptl_absorpt_coefficient_mu 5.678
_exptl_absorpt_correction_T_max 1.00000
_exptl_absorpt_correction_T_min 0.42279
_exptl_absorpt_correction_type multi-scan
_exptl_absorpt_process_details
;
CrysAlisPro, Agilent Technologies,
Version 1.171.36.28 (release 01-02-2013 CrysAlis171 .NET)
(compiled Feb  1 2013,16:14:44)
Empirical absorption correction using spherical harmonics,
 implemented in SCALE3 ABSPACK scaling algorithm.
;
_exptl_crystal_colour Yellow
_exptl_crystal_density_diffrn 1.370
_exptl_crystal_density_method 'not measured'
_exptl_crystal_description block
_exptl_crystal_F_000 2916
_exptl_crystal_size_max 0.21
_exptl_crystal_size_mid 0.15
_exptl_crystal_size_min 0.14
_refine_diff_density_max 1.876
_refine_diff_density_min -3.129
_refine_diff_density_rms 0.245
_refine_ls_extinction_method none
_refine_ls_goodness_of_fit_ref 1.323
_refine_ls_hydrogen_treatment constr
_refine_ls_matrix_type full
_refine_ls_number_parameters 179
_refine_ls_number_reflns 5348
_refine_ls_number_restraints 114
_refine_ls_restrained_S_all 1.315
_refine_ls_R_factor_all 0.1514
_refine_ls_R_factor_gt 0.1289
_refine_ls_shift/su_max 0.002
_refine_ls_shift/su_mean 0.000
_refine_ls_structure_factor_coef Fsqd
_refine_ls_weighting_details
;
 w=1/[\s^2^(Fo^2^)+(0.0001P)^2^+568.9560P]
 where P=(Fo^2^+2Fc^2^)/3
;
_refine_ls_weighting_scheme calc
_refine_ls_wR_factor_gt 0.2716
_refine_ls_wR_factor_ref 0.2795
_reflns_Friedel_coverage 0.000
_reflns_number_gt 4288
_reflns_number_total 5348
_reflns_threshold_expression 'I > 2\s(I)'
_cod_data_source_file ic500113g_si_002.cif
_cod_data_source_block (5)
_cod_depositor_comments 'Adding full bibliography for 4337900--4337903.cif.'
_cod_original_cell_volume 7053.9(6)
_cod_database_code 4337903
_shelxl_version_number 2013-2
_chemical_oxdiff_formula c28h45n2si1bi1
_shelx_space_group_comment
;
The symmetry employed for this shelxl refinement is uniquely defined
by the following loop, which should always be used as a source of
symmetry information in preference to the above space-group names.
They are only intended as comments.
;
_reflns_odcompleteness_completeness 99.92
_reflns_odcompleteness_iscentric 1
_reflns_odcompleteness_theta 30.44
_olex2_refinement_description
;
1. Others
 Fixed Sof: Bi(0.5) Si(0.5) C13(0.5) H13A(0.5) H13B(0.5) H13C(0.5) C14(0.5)
 H14A(0.5) H14B(0.5) H14C(0.5) C15(0.5) H15A(0.5) H15B(0.5) C16(0.5) H16A(0.5)
 H16B(0.5) H16C(0.5)
 Fixed Uiso: H3(0.042) H4(0.055) H5(0.053) H7(0.049) H8A(0.098) H8B(0.098)
 H8C(0.098) H9A(0.08) H9B(0.08) H9C(0.08) H10(0.057) H11A(0.093) H11B(0.093)
 H11C(0.093) H12A(0.075) H12B(0.075) H12C(0.075) H13A(0.045) H13B(0.045)
 H13C(0.045) H14A(0.052) H14B(0.052) H14C(0.052) H15A(0.034) H15B(0.034)
 H16A(0.08) H16B(0.08) H16C(0.08)
 Fixed X: H3(0.317) H4(0.3006) H5(0.3513) H7(0.4261) H8A(0.4159) H8B(0.4302)
 H8C(0.3706) H9A(0.3419) H9B(0.3534) H9C(0.3142) H10(0.4648) H11A(0.472)
 H11B(0.4829) H11C(0.4273) H12A(0.3642) H12B(0.4153) H12C(0.3921) H13A(0.4895)
 H13B(0.4299) H13C(0.4757) H14A(0.441) H14B(0.4007) H14C(0.4517) H15A(0.43)
 H15B(0.4558) H16A(0.3631) H16B(0.3483) H16C(0.3742)
 Fixed Y: H3(0.5224) H4(0.5205) H5(0.501) H7(0.5163) H8A(0.5795) H8B(0.6034)
 H8C(0.5756) H9A(0.4393) H9B(0.4776) H9C(0.4743) H10(0.4898) H11A(0.5678)
 H11B(0.53) H11C(0.5277) H12A(0.4311) H12B(0.4311) H12C(0.4064) H13A(0.3912)
 H13B(0.3779) H13C(0.4245) H14A(0.4358) H14B(0.3911) H14C(0.39) H15A(0.4416)
 H15B(0.4052) H16A(0.3568) H16B(0.3646) H16C(0.3287)
 Fixed Z: H3(-0.0188) H4(0.2138) H5(0.3578) H7(-0.1736) H8A(-0.307) H8B(-0.16)
 H8C(-0.211) H9A(-0.2075) H9B(-0.3317) H9C(-0.2167) H10(0.2855) H11A(0.3999)
 H11B(0.4926) H11C(0.4994) H12A(0.4222) H12B(0.4778) H12C(0.335) H13A(0.1418)
 H13B(0.159) H13C(0.2434) H14A(-0.2029) H14B(-0.1038) H14C(-0.1548) H15A(-
 0.2668) H15B(-0.2858) H16A(-0.3429) H16B(-0.1947) H16C(-0.2211)
;

loop_
_space_group_symop_operation_xyz
'x, y, z'
'-y, x-y, z'
'-x+y, -x, z'
'x+2/3, y+1/3, z+1/3'
'-y+2/3, x-y+1/3, z+1/3'
'-x+y+2/3, -x+1/3, z+1/3'
'x+1/3, y+2/3, z+2/3'
'-y+1/3, x-y+2/3, z+2/3'
'-x+y+1/3, -x+2/3, z+2/3'
'-x, -y, -z'
'y, -x+y, -z'
'x-y, x, -z'
'-x+2/3, -y+1/3, -z+1/3'
'y+2/3, -x+y+1/3, -z+1/3'
'x-y+2/3, x+1/3, -z+1/3'
'-x+1/3, -y+2/3, -z+2/3'
'y+1/3, -x+y+2/3, -z+2/3'
'x-y+1/3, x+2/3, -z+2/3'

loop_
_atom_site_label
_atom_site_type_symbol
_atom_site_fract_x
_atom_site_fract_y
_atom_site_fract_z
_atom_site_U_iso_or_equiv
_atom_site_adp_type
_atom_site_occupancy
_atom_site_site_symmetry_order
_atom_site_calc_flag
_atom_site_refinement_flags_posn
_atom_site_refinement_flags_adp
_atom_site_refinement_flags_occupancy
_atom_site_disorder_assembly
_atom_site_disorder_group
Bi Bi 0.46028(3) 0.42697(4) -0.01284(9) 0.0218(2) Uani 0.5 1 d . U P A 2
Si Si 0.4765(2) 0.4546(3) 0.0196(6) 0.0207(11) Uani 0.5 1 d . U P A 1
N1 N 0.4604(5) 0.5017(5) 0.0388(14) 0.042(3) Uani 1 1 d . U . . .
C1 C 0.4153(4) 0.5057(5) 0.0869(12) 0.026(2) Uani 1 1 d . U . . .
C2 C 0.3826(5) 0.5175(5) -0.0036(11) 0.024(2) Uani 1 1 d . U . . .
C3 C 0.3397(5) 0.5191(6) 0.0426(13) 0.035(3) Uani 1 1 d . U . . .
H3 H 0.3170 0.5224 -0.0188 0.042 Uiso 1 1 calc R U . . .
C4 C 0.3283(6) 0.5158(7) 0.1807(15) 0.046(3) Uani 1 1 d . U . . .
H4 H 0.3006 0.5205 0.2138 0.055 Uiso 1 1 calc R U . . .
C5 C 0.3599(6) 0.5054(6) 0.2660(16) 0.044(3) Uani 1 1 d . U . . .
H5 H 0.3513 0.5010 0.3578 0.053 Uiso 1 1 calc R U . . .
C6 C 0.4027(5) 0.5012(5) 0.2255(13) 0.032(2) Uani 1 1 d . U . . .
C7 C 0.3938(6) 0.5189(6) -0.1591(14) 0.041(3) Uani 1 1 d . U . . .
H7 H 0.4261 0.5163 -0.1736 0.049 Uiso 1 1 calc R U . . .
C8 C 0.4036(8) 0.5749(8) -0.215(2) 0.066(5) Uani 1 1 d . U . . .
H8A H 0.4159 0.5795 -0.3070 0.098 Uiso 1 1 calc R U . . .
H8B H 0.4302 0.6034 -0.1600 0.098 Uiso 1 1 calc R U . . .
H8C H 0.3706 0.5756 -0.2110 0.098 Uiso 1 1 calc R U . . .
C9 C 0.3464(7) 0.4732(7) -0.2360(16) 0.054(4) Uani 1 1 d . U . . .
H9A H 0.3419 0.4393 -0.2075 0.080 Uiso 1 1 calc R U . . .
H9B H 0.3534 0.4776 -0.3317 0.080 Uiso 1 1 calc R U . . .
H9C H 0.3142 0.4743 -0.2167 0.080 Uiso 1 1 calc R U . . .
C10 C 0.4346(7) 0.4902(6) 0.3304(17) 0.048(4) Uani 1 1 d . U . . .
H10 H 0.4648 0.4898 0.2855 0.057 Uiso 1 1 calc R U . . .
C11 C 0.4562(8) 0.5328(8) 0.4408(18) 0.062(5) Uani 1 1 d . U . . .
H11A H 0.4720 0.5678 0.3999 0.093 Uiso 1 1 calc R U . . .
H11B H 0.4829 0.5300 0.4926 0.093 Uiso 1 1 calc R U . . .
H11C H 0.4273 0.5277 0.4994 0.093 Uiso 1 1 calc R U . . .
C12 C 0.3980(7) 0.4343(6) 0.3978(17) 0.050(4) Uani 1 1 d . U . . .
H12A H 0.3642 0.4311 0.4222 0.075 Uiso 1 1 calc R U . . .
H12B H 0.4153 0.4311 0.4778 0.075 Uiso 1 1 calc R U . . .
H12C H 0.3921 0.4064 0.3350 0.075 Uiso 1 1 calc R U . . .
C13 C 0.4667(10) 0.4062(10) 0.158(2) 0.030(5) Uani 0.5 1 d . U P A 1
H13A H 0.4895 0.3912 0.1418 0.045 Uiso 0.5 1 calc R U P A 1
H13B H 0.4299 0.3779 0.1590 0.045 Uiso 0.5 1 calc R U P A 1
H13C H 0.4757 0.4245 0.2434 0.045 Uiso 0.5 1 calc R U P A 1
C14 C 0.4378(10) 0.4128(11) -0.128(3) 0.034(5) Uani 0.5 1 d . U P A 1
H14A H 0.4410 0.4358 -0.2029 0.052 Uiso 0.5 1 calc R U P A 1
H14B H 0.4007 0.3911 -0.1038 0.052 Uiso 0.5 1 calc R U P A 1
H14C H 0.4517 0.3900 -0.1548 0.052 Uiso 0.5 1 calc R U P A 1
C15 C 0.4305(10) 0.4103(9) -0.232(2) 0.029(5) Uani 0.5 1 d . U P A 2
H15A H 0.4300 0.4416 -0.2668 0.034 Uiso 0.5 1 calc R U P A 2
H15B H 0.4558 0.4052 -0.2858 0.034 Uiso 0.5 1 calc R U P A 2
C16 C 0.3736(14) 0.3603(14) -0.249(3) 0.053(8) Uani 0.5 1 d . U P A 2
H16A H 0.3631 0.3568 -0.3429 0.080 Uiso 0.5 1 calc R U P A 2
H16B H 0.3483 0.3646 -0.1947 0.080 Uiso 0.5 1 calc R U P A 2
H16C H 0.3742 0.3287 -0.2211 0.080 Uiso 0.5 1 calc R U P A 2

loop_
_atom_site_aniso_label
_atom_site_aniso_U_11
_atom_site_aniso_U_22
_atom_site_aniso_U_33
_atom_site_aniso_U_23
_atom_site_aniso_U_13
_atom_site_aniso_U_12
Bi 0.0162(4) 0.0197(4) 0.0233(3) -0.0014(3) 0.0009(3) 0.0044(3)
Si 0.012(2) 0.016(3) 0.025(3) -0.007(2) 0.000(2) 0.000(2)
N1 0.029(5) 0.029(5) 0.069(7) 0.006(5) 0.015(5) 0.014(4)
C1 0.015(4) 0.026(5) 0.034(5) -0.003(4) 0.000(4) 0.008(4)
C2 0.030(5) 0.027(5) 0.027(4) -0.007(4) -0.003(4) 0.022(4)
C3 0.028(5) 0.042(6) 0.036(5) 0.002(5) 0.004(4) 0.018(5)
C4 0.045(6) 0.056(7) 0.043(6) 0.008(6) 0.011(5) 0.029(6)
C5 0.048(7) 0.044(6) 0.043(6) 0.000(5) -0.001(5) 0.024(5)
C6 0.030(5) 0.035(5) 0.032(5) -0.007(4) -0.005(4) 0.016(4)
C7 0.033(6) 0.043(6) 0.034(6) -0.007(5) 0.009(5) 0.009(5)
C8 0.073(9) 0.054(8) 0.063(8) -0.007(6) 0.012(7) 0.027(7)
C9 0.048(7) 0.061(8) 0.040(6) 0.002(6) 0.005(6) 0.019(6)
C10 0.044(7) 0.043(6) 0.055(7) -0.003(6) -0.015(6) 0.020(5)
C11 0.061(8) 0.058(8) 0.059(8) -0.009(6) -0.019(6) 0.024(6)
C12 0.062(8) 0.033(6) 0.049(7) 0.001(5) -0.014(6) 0.020(5)
C13 0.033(8) 0.029(8) 0.029(8) -0.003(6) 0.007(7) 0.016(7)
C14 0.027(8) 0.036(9) 0.033(8) -0.007(7) -0.004(7) 0.010(7)
C15 0.034(8) 0.024(8) 0.024(8) 0.000(6) -0.003(6) 0.012(6)
C16 0.059(11) 0.053(11) 0.044(10) -0.001(8) -0.007(8) 0.026(8)

loop_
_atom_type_symbol
_atom_type_description
_atom_type_scat_dispersion_real
_atom_type_scat_dispersion_imag
_atom_type_scat_source
C C 0.0033 0.0016 'International Tables Vol C Tables 4.2.6.8 and 6.1.1.4'
H H 0.0000 0.0000 'International Tables Vol C Tables 4.2.6.8 and 6.1.1.4'
Bi Bi -4.1077 10.2566 'International Tables Vol C Tables 4.2.6.8 and 6.1.1.4'
N N 0.0061 0.0033 'International Tables Vol C Tables 4.2.6.8 and 6.1.1.4'
Si Si 0.0817 0.0704 'International Tables Vol C Tables 4.2.6.8 and 6.1.1.4'

loop_
_geom_angle_atom_site_label_1
_geom_angle_atom_site_label_2
_geom_angle_atom_site_label_3
_geom_angle
_geom_angle_site_symmetry_1
_geom_angle_site_symmetry_3
N1 Bi Bi 33.8(3) . 10_665
N1 Bi Bi 34.0(3) 10_665 10_665
N1 Bi N1 67.8(5) 10_665 .
N1 Bi C15 101.1(7) 10_665 .
N1 Bi C15 103.9(7) . .
C15 Bi Bi 105.1(6) . 10_665
N1 Si Si 48.0(5) . 10_665
N1 Si Si 45.8(4) 10_665 10_665
N1 Si N1 93.8(6) . 10_665
N1 Si C13 120.2(10) 10_665 .
N1 Si C13 122.0(9) . .
N1 Si C14 106.5(10) 10_665 .
N1 Si C14 107.2(11) . .
C13 Si Si 139.1(9) . 10_665
C14 Si Si 115.1(10) . 10_665
C14 Si C13 105.7(12) . .
Bi N1 Bi 112.2(5) 10_665 .
Si N1 Si 86.2(6) . 10_665
C1 N1 Bi 126.3(8) . .
C1 N1 Bi 121.5(8) . 10_665
C1 N1 Si 137.8(9) . .
C1 N1 Si 136.0(9) . 10_665
N1 C1 C2 122.0(11) . .
C6 C1 N1 121.0(11) . .
C6 C1 C2 116.9(10) . .
C1 C2 C7 117.2(10) . .
C3 C2 C1 121.0(11) . .
C3 C2 C7 121.1(11) . .
C2 C3 C4 121.5(13) . .
C5 C4 C3 116.9(14) . .
C6 C5 C4 124.6(14) . .
C1 C6 C10 122.0(12) . .
C5 C6 C1 118.8(12) . .
C5 C6 C10 119.2(13) . .
C2 C7 C8 107.1(12) . .
C9 C7 C2 112.2(11) . .
C9 C7 C8 109.1(14) . .
C6 C10 C11 111.5(13) . .
C6 C10 C12 109.8(12) . .
C11 C10 C12 108.6(14) . .
C16 C15 Bi 114.2(17) . .

loop_
_geom_bond_atom_site_label_1
_geom_bond_atom_site_label_2
_geom_bond_distance
_geom_bond_site_symmetry_2
Bi Bi 3.6503(19) 10_665
Bi N1 2.207(12) .
Bi N1 2.191(11) 10_665
Bi C15 2.28(2) .
Si Si 2.293(14) 10_665
Si N1 1.709(13) 10_665
Si N1 1.648(13) .
Si C13 1.86(3) .
Si C14 1.86(3) .
N1 Bi 2.191(11) 10_665
N1 Si 1.709(13) 10_665
N1 C1 1.437(15) .
C1 C2 1.455(15) .
C1 C6 1.402(17) .
C2 C3 1.336(16) .
C2 C7 1.562(17) .
C3 C4 1.392(19) .
C4 C5 1.38(2) .
C5 C6 1.36(2) .
C6 C10 1.515(19) .
C7 C8 1.59(2) .
C7 C9 1.54(2) .
C10 C11 1.52(2) .
C10 C12 1.56(2) .
C15 C16 1.56(4) .

loop_
_geom_torsion_atom_site_label_1
_geom_torsion_atom_site_label_2
_geom_torsion_atom_site_label_3
_geom_torsion_atom_site_label_4
_geom_torsion
_geom_torsion_site_symmetry_1
_geom_torsion_site_symmetry_4
Bi N1 C1 C2 -97.2(13) . .
Bi N1 C1 C2 84.1(13) 10_665 .
Bi N1 C1 C6 86.2(14) . .
Bi N1 C1 C6 -92.5(13) 10_665 .
Si Si N1 Bi -11.4(3) 10_665 10_665
Si Si N1 Bi 134.0(10) 10_665 .
Si Si N1 C1 -177.9(19) 10_665 .
Si N1 C1 C2 71.5(18) 10_665 .
Si N1 C1 C2 -111.6(16) . .
Si N1 C1 C6 -105.2(16) 10_665 .
Si N1 C1 C6 71.8(19) . .
N1 Si N1 Bi 134.0(10) 10_665 .
N1 Si N1 Bi -11.4(3) 10_665 10_665
N1 Si N1 Si 0.000(0) 10_665 10_665
N1 Si N1 C1 -177.9(19) 10_665 .
N1 C1 C2 C3 177.5(12) . .
N1 C1 C2 C7 7.2(17) . .
N1 C1 C6 C5 179.8(12) . .
N1 C1 C6 C10 -1.8(19) . .
C1 C2 C3 C4 8(2) . .
C1 C2 C7 C8 -126.6(13) . .
C1 C2 C7 C9 113.8(15) . .
C1 C6 C10 C11 124.3(16) . .
C1 C6 C10 C12 -115.3(15) . .
C2 C1 C6 C5 2.9(18) . .
C2 C1 C6 C10 -178.7(12) . .
C2 C3 C4 C5 -6(2) . .
C3 C2 C7 C8 63.1(17) . .
C3 C2 C7 C9 -56.5(18) . .
C3 C4 C5 C6 4(2) . .
C4 C5 C6 C1 -2(2) . .
C4 C5 C6 C10 179.3(15) . .
C5 C6 C10 C11 -57.3(19) . .
C5 C6 C10 C12 63.1(18) . .
C6 C1 C2 C3 -5.7(17) . .
C6 C1 C2 C7 -176.0(11) . .
C7 C2 C3 C4 177.5(13) . .
C13 Si N1 Bi -96.5(13) . .
C13 Si N1 Bi 118.2(11) . 10_665
C13 Si N1 Si 129.6(11) . 10_665
C13 Si N1 C1 -48(2) . .
C14 Si N1 Bi -120.0(10) . 10_665
C14 Si N1 Bi 25.4(10) . .
C14 Si N1 Si -108.5(10) . 10_665
C14 Si N1 C1 73.6(18) . .
